data_7124550
loop_
_publ_author_name
'Cook, Andrea M.'
'Wolf, Christian'

_publ_section_title
;
 Catalytic enantioselective nucleophilic addition of ynamides to
 aldehydes.
;
_journal_issue 24
_journal_name_full 'Chemical communications (Cambridge, England)'
_journal_page_first 3151
_journal_page_last 3154
_journal_paper_doi 10.1039/c4cc00394b
_journal_volume 50
_journal_year 2014
_chemical_absolute_configuration ad
_chemical_formula_moiety 'C24 H16 Br N O2'
_chemical_formula_sum 'C24 H16 Br N O2'
_chemical_formula_weight 430.29
_chemical_name_common Y6-pBr
_chemical_temperature_decomposition_gt 140
_space_group_IT_number 19
_space_group_name_Hall 'P 2ac 2ab'
_space_group_name_H-M_alt 'P 21 21 21'
_symmetry_cell_setting orthorhombic
_symmetry_space_group_name_H-M 'P 21 21 21'
_atom_sites_solution_hydrogens geom
_atom_sites_solution_primary direct
_atom_sites_solution_secondary difmap
_audit_creation_method SHELXL-97
_cell_angle_alpha 90.00
_cell_angle_beta 90.00
_cell_angle_gamma 90.00
_cell_formula_units_Z 4
_cell_length_a 6.6770(8)
_cell_length_b 13.3668(16)
_cell_length_c 21.243(3)
_cell_measurement_reflns_used 9366
_cell_measurement_temperature 100(2)
_cell_measurement_theta_max 56.632
_cell_measurement_theta_min 4.886
_cell_volume 1895.9(4)
_computing_cell_refinement 'Bruker APEXII'
_computing_data_collection 'Bruker APEXII'
_computing_data_reduction 'Bruker APEXII'
_computing_molecular_graphics 'ORTEP-3 for Windows; Ferrugia L J (1997), J. Appl. Cryst. 30, 565'
_computing_publication_material 'Bruker SHELXTL'
_computing_structure_refinement 'SHELXL-97 (Sheldrick, 1997)'
_computing_structure_solution 'SHELXS-97 (Sheldrick, 1990)'
_diffrn_ambient_temperature 100(2)
_diffrn_measured_fraction_theta_full 0.997
_diffrn_measured_fraction_theta_max 0.997
_diffrn_radiation_monochromator graphite
_diffrn_radiation_source 'fine-focus sealed tube'
_diffrn_radiation_type MoK\a
_diffrn_radiation_wavelength 0.71073
_diffrn_reflns_av_R_equivalents 0.0235
_diffrn_reflns_av_sigmaI/netI 0.0384
_diffrn_reflns_limit_h_max 8
_diffrn_reflns_limit_h_min -8
_diffrn_reflns_limit_k_max 16
_diffrn_reflns_limit_k_min -17
_diffrn_reflns_limit_l_max 27
_diffrn_reflns_limit_l_min -27
_diffrn_reflns_number 15968
_diffrn_reflns_theta_full 26.99
_diffrn_reflns_theta_max 26.99
_diffrn_reflns_theta_min 1.80
_exptl_absorpt_coefficient_mu 2.188
_exptl_absorpt_correction_T_max 0.7457
_exptl_absorpt_correction_T_min 0.5817
_exptl_absorpt_correction_type multi-scan
_exptl_absorpt_process_details 'SADABS based on Blessing's method; Blessing, Acta Cryst. (1995) A51 33-38'
_exptl_crystal_colour colorless
_exptl_crystal_density_diffrn 1.507
_exptl_crystal_density_method 'not measured'
_exptl_crystal_description rod
_exptl_crystal_F_000 872
_exptl_crystal_size_max 1.0
_exptl_crystal_size_mid 0.8
_exptl_crystal_size_min 0.6
_refine_diff_density_max 0.337
_refine_diff_density_min -0.218
_refine_diff_density_rms 0.043
_refine_ls_abs_structure_details 'Flack H D (1983), Acta Cryst. A39, 876-881'
_refine_ls_abs_structure_Flack 0.008(5)
_refine_ls_extinction_method none
_refine_ls_goodness_of_fit_ref 1.041
_refine_ls_hydrogen_treatment constr
_refine_ls_matrix_type full
_refine_ls_number_parameters 254
_refine_ls_number_reflns 4069
_refine_ls_number_restraints 0
_refine_ls_restrained_S_all 1.041
_refine_ls_R_factor_all 0.0232
_refine_ls_R_factor_gt 0.0211
_refine_ls_shift/su_max 0.017
_refine_ls_shift/su_mean 0.001
_refine_ls_structure_factor_coef Fsqd
_refine_ls_weighting_details 'calc w=1/[\s^2^(Fo^2^)+(0.0175P)^2^+0.1002P] where P=(Fo^2^+2Fc^2^)/3'
_refine_ls_weighting_scheme calc
_refine_ls_wR_factor_gt 0.0521
_refine_ls_wR_factor_ref 0.0525
_reflns_number_gt 3822
_reflns_number_total 4069
_reflns_threshold_expression >2sigma(I)
_cod_data_source_file c4cc00394b2.cif
_cod_data_source_block Y6-pBr
_cod_depositor_comments
;
The following automatic conversions were performed:

data name '_chemical_melting_point' was changed to
'_chemical_temperature_decomposition_gt' since the value was
specified as 'more than' ('>') a certain temperature.

data item '_symmetry_cell_setting' value 'Orthorhombic' was changed
to 'orthorhombic' in accordance with the
/home/saulius/struct/COD-crude-data/automatic-downloads/DataCite-retrospective/RSC/depositions/lib/dictionaries/cif_core.dic
dictionary named 'cif_core.dic' version 2.4.2 last updated on
2011-04-26.

Automatic conversion script
Id: cif_fix_values 6909 2019-04-08 15:41:33Z antanas 
;
_cod_database_code 7124550

loop_
_symmetry_equiv_pos_as_xyz
'x, y, z'
'-x+1/2, -y, z+1/2'
'x+1/2, -y+1/2, -z'
'-x, y+1/2, -z+1/2'

loop_
_atom_site_label
_atom_site_type_symbol
_atom_site_fract_x
_atom_site_fract_y
_atom_site_fract_z
_atom_site_U_iso_or_equiv
_atom_site_adp_type
_atom_site_occupancy
_atom_site_symmetry_multiplicity
_atom_site_calc_flag
_atom_site_refinement_flags
Br1 Br 0.18919(3) 0.615260(15) 0.010650(10) 0.03130(7) Uani 1 1 d .
C1 C 1.7767(3) 0.62461(13) -0.48601(9) 0.0303(4) Uani 1 1 d .
H1 H 1.7924 0.6016 -0.5280 0.036 Uiso 1 1 calc R
O2 O 0.86584(17) 0.37716(9) -0.15559(6) 0.0222(3) Uani 1 1 d .
H2 H 0.9511 0.3481 -0.1782 0.027 Uiso 1 1 calc R
O3 O 1.85022(17) 0.77853(9) -0.27349(6) 0.0192(3) Uani 1 1 d .
C4 C 1.2157(3) 0.86974(13) -0.12085(8) 0.0226(4) Uani 1 1 d .
H4 H 1.1354 0.9033 -0.0906 0.027 Uiso 1 1 calc R
C5 C 0.5568(3) 0.61670(14) -0.05662(8) 0.0227(4) Uani 1 1 d .
H5 H 0.5940 0.6682 -0.0281 0.027 Uiso 1 1 calc R
C6 C 0.3108(3) 0.49912(12) -0.09473(8) 0.0199(3) Uani 1 1 d .
H6 H 0.1812 0.4701 -0.0919 0.024 Uiso 1 1 calc R
C7 C 0.7864(3) 0.46108(12) -0.18874(8) 0.0164(3) Uani 1 1 d .
H7 H 0.7143 0.4371 -0.2271 0.020 Uiso 1 1 calc R
C8 C 0.9443(3) 0.53265(13) -0.20764(8) 0.0164(4) Uani 1 1 d .
C9 C 0.6902(3) 0.58364(13) -0.10196(8) 0.0204(4) Uani 1 1 d .
H9 H 0.8197 0.6128 -0.1044 0.025 Uiso 1 1 calc R
C10 C 1.7135(3) 0.73011(12) -0.29693(8) 0.0145(3) Uani 1 1 d .
C11 C 1.4551(3) 0.77653(13) -0.21076(8) 0.0153(3) Uani 1 1 d .
C12 C 1.1454(3) 0.78271(14) -0.14842(8) 0.0211(4) Uani 1 1 d .
H12 H 1.0192 0.7549 -0.1374 0.025 Uiso 1 1 calc R
C13 C 1.4034(3) 0.90913(13) -0.13687(8) 0.0218(4) Uani 1 1 d .
H13 H 1.4479 0.9687 -0.1169 0.026 Uiso 1 1 calc R
N14 N 1.2325(2) 0.65246(11) -0.22971(7) 0.0155(3) Uani 1 1 d .
C15 C 1.2683(3) 0.73843(12) -0.19276(8) 0.0155(3) Uani 1 1 d .
C16 C 0.3692(3) 0.57388(13) -0.05347(8) 0.0189(4) Uani 1 1 d .
C17 C 1.9152(3) 0.65578(14) -0.38365(9) 0.0219(4) Uani 1 1 d .
H17 H 2.0266 0.6554 -0.3558 0.026 Uiso 1 1 calc R
C18 C 0.4456(3) 0.46763(13) -0.14012(8) 0.0175(4) Uani 1 1 d .
H18 H 0.4067 0.4173 -0.1692 0.021 Uiso 1 1 calc R
C19 C 0.6371(2) 0.50832(12) -0.14396(8) 0.0150(4) Uani 1 1 d .
C20 C 1.3885(2) 0.64088(12) -0.27126(8) 0.0155(3) Uani 1 1 d .
H20 H 1.3986 0.5893 -0.3018 0.019 Uiso 1 1 calc R
C21 C 1.0783(2) 0.58752(12) -0.22012(8) 0.0164(4) Uani 1 1 d .
C22 C 1.9371(3) 0.62206(15) -0.44538(9) 0.0281(4) Uani 1 1 d .
H22 H 2.0628 0.5973 -0.4594 0.034 Uiso 1 1 calc R
C23 C 1.5256(3) 0.86383(12) -0.18094(8) 0.0185(4) Uani 1 1 d .
H23 H 1.6534 0.8908 -0.1909 0.022 Uiso 1 1 calc R
C24 C 1.5274(2) 0.71505(12) -0.26198(8) 0.0141(3) Uani 1 1 d .
C26 C 1.7294(3) 0.69011(12) -0.36281(8) 0.0172(4) Uani 1 1 d .
C27 C 1.5681(3) 0.69295(13) -0.40420(8) 0.0198(4) Uani 1 1 d .
H27 H 1.4417 0.7170 -0.3903 0.024 Uiso 1 1 calc R
C34 C 1.5925(3) 0.66041(14) -0.46620(9) 0.0261(4) Uani 1 1 d .
H34 H 1.4830 0.6628 -0.4947 0.031 Uiso 1 1 calc R

loop_
_atom_site_aniso_label
_atom_site_aniso_U_11
_atom_site_aniso_U_22
_atom_site_aniso_U_33
_atom_site_aniso_U_23
_atom_site_aniso_U_13
_atom_site_aniso_U_12
Br1 0.03486(11) 0.02715(10) 0.03190(11) -0.00288(9) 0.01659(9) 0.00653(8)
C1 0.0508(12) 0.0203(9) 0.0199(9) -0.0024(8) 0.0093(9) -0.0060(8)
O2 0.0230(7) 0.0158(6) 0.0276(7) 0.0033(6) 0.0098(5) 0.0058(5)
O3 0.0176(7) 0.0181(6) 0.0219(7) 0.0018(5) -0.0009(5) -0.0030(5)
C4 0.0316(10) 0.0203(10) 0.0159(8) -0.0007(7) 0.0035(7) 0.0060(8)
C5 0.0318(10) 0.0170(8) 0.0193(9) -0.0050(8) 0.0048(7) -0.0023(8)
C6 0.0154(8) 0.0227(9) 0.0217(9) 0.0034(7) 0.0005(8) 0.0006(8)
C7 0.0172(9) 0.0153(8) 0.0167(8) -0.0021(6) 0.0011(7) -0.0024(7)
C8 0.0172(9) 0.0168(9) 0.0152(8) -0.0024(7) 0.0018(7) 0.0014(7)
C9 0.0217(9) 0.0178(8) 0.0218(9) -0.0020(7) 0.0027(8) -0.0058(7)
C10 0.0165(8) 0.0106(8) 0.0164(8) 0.0045(6) 0.0009(7) 0.0020(6)
C11 0.0183(9) 0.0135(8) 0.0139(8) 0.0036(7) -0.0027(7) 0.0013(6)
C12 0.0233(10) 0.0209(9) 0.0192(9) 0.0004(7) 0.0038(7) 0.0011(7)
C13 0.0338(10) 0.0151(9) 0.0166(9) -0.0012(7) -0.0060(8) -0.0012(7)
N14 0.0151(7) 0.0143(7) 0.0169(7) -0.0007(6) 0.0007(6) -0.0012(5)
C15 0.0199(9) 0.0123(8) 0.0145(8) 0.0024(6) -0.0024(7) -0.0003(6)
C16 0.0215(9) 0.0163(8) 0.0189(9) 0.0017(7) 0.0076(7) 0.0065(7)
C17 0.0237(9) 0.0172(9) 0.0249(10) 0.0019(8) 0.0035(8) -0.0002(7)
C18 0.0190(9) 0.0160(8) 0.0175(9) 0.0003(7) -0.0019(7) -0.0012(7)
C19 0.0168(9) 0.0137(8) 0.0146(8) 0.0037(6) -0.0003(6) 0.0003(6)
C20 0.0176(8) 0.0139(9) 0.0150(8) 0.0009(6) 0.0023(7) 0.0006(6)
C21 0.0167(8) 0.0167(9) 0.0158(8) 0.0000(6) 0.0002(7) 0.0009(6)
C22 0.0340(11) 0.0199(10) 0.0304(10) -0.0017(9) 0.0121(8) -0.0003(9)
C23 0.0231(9) 0.0161(9) 0.0163(8) 0.0027(7) -0.0046(7) -0.0026(7)
C24 0.0163(8) 0.0121(8) 0.0140(8) 0.0016(6) -0.0016(7) 0.0013(6)
C26 0.0232(9) 0.0098(8) 0.0188(9) 0.0029(7) 0.0025(7) -0.0030(6)
C27 0.0230(9) 0.0148(9) 0.0215(9) 0.0019(7) 0.0011(8) -0.0024(7)
C34 0.0373(11) 0.0204(9) 0.0205(9) 0.0021(8) -0.0029(9) -0.0048(8)

loop_
_atom_type_symbol
_atom_type_description
_atom_type_scat_dispersion_real
_atom_type_scat_dispersion_imag
_atom_type_scat_source
C C 0.0033 0.0016 'International Tables Vol C Tables 4.2.6.8 and 6.1.1.4'
H H 0.0000 0.0000 'International Tables Vol C Tables 4.2.6.8 and 6.1.1.4'
N N 0.0061 0.0033 'International Tables Vol C Tables 4.2.6.8 and 6.1.1.4'
O O 0.0106 0.0060 'International Tables Vol C Tables 4.2.6.8 and 6.1.1.4'
Br Br -0.2901 2.4595 'International Tables Vol C Tables 4.2.6.8 and 6.1.1.4'

loop_
_geom_angle_atom_site_label_1
_geom_angle_atom_site_label_2
_geom_angle_atom_site_label_3
_geom_angle
C22 C1 C34 120.61(17)
C12 C4 C13 121.10(17)
C16 C5 C9 119.06(17)
C16 C6 C18 118.47(17)
O2 C7 C8 112.18(14)
O2 C7 C19 105.20(13)
C8 C7 C19 111.70(14)
C21 C8 C7 176.02(19)
C5 C9 C19 120.88(17)
O3 C10 C24 120.00(15)
O3 C10 C26 120.93(15)
C24 C10 C26 118.99(15)
C15 C11 C23 118.42(16)
C15 C11 C24 107.22(15)
C23 C11 C24 134.22(17)
C4 C12 C15 116.51(17)
C23 C13 C4 121.86(17)
C21 N14 C20 126.68(14)
C21 N14 C15 124.30(14)
C20 N14 C15 108.69(13)
C12 C15 C11 123.99(16)
C12 C15 N14 128.81(16)
C11 C15 N14 107.16(14)
C5 C16 C6 121.64(16)
C5 C16 Br1 119.27(14)
C6 C16 Br1 119.06(13)
C26 C17 C22 119.90(18)
C6 C18 C19 121.28(17)
C9 C19 C18 118.64(16)
C9 C19 C7 122.44(15)
C18 C19 C7 118.56(15)
C24 C20 N14 109.81(14)
C8 C21 N14 175.63(19)
C1 C22 C17 120.01(18)
C13 C23 C11 118.08(17)
C20 C24 C11 107.03(15)
C20 C24 C10 126.98(15)
C11 C24 C10 125.99(15)
C27 C26 C17 119.80(16)
C27 C26 C10 121.62(15)
C17 C26 C10 118.43(16)
C26 C27 C34 119.83(18)
C1 C34 C27 119.83(18)

loop_
_geom_bond_atom_site_label_1
_geom_bond_atom_site_label_2
_geom_bond_distance
Br1 C16 1.8990(17)
C1 C22 1.376(3)
C1 C34 1.385(3)
O2 C7 1.427(2)
O3 C10 1.225(2)
C4 C12 1.385(3)
C4 C13 1.401(3)
C5 C16 1.379(3)
C5 C9 1.384(2)
C6 C16 1.385(2)
C6 C18 1.385(2)
C7 C8 1.479(2)
C7 C19 1.516(2)
C8 C21 1.187(2)
C9 C19 1.391(2)
C10 C24 1.461(2)
C10 C26 1.502(2)
C11 C15 1.401(2)
C11 C23 1.409(2)
C11 C24 1.447(2)
C12 C15 1.382(2)
C13 C23 1.381(3)
N14 C21 1.362(2)
N14 C20 1.374(2)
N14 C15 1.412(2)
C17 C26 1.394(3)
C17 C22 1.394(3)
C18 C19 1.392(2)
C20 C24 1.372(2)
C26 C27 1.391(3)
C27 C34 1.397(3)
